data_7019479
loop_
_publ_author_name
'Merkle, Anna C.'
'McQuarters, Ashley B.'
'Lehnert, Nicolai'

_publ_section_title
;
 Synthesis, spectroscopic analysis and photolabilization of water-soluble
 ruthenium(iii)-nitrosyl complexes.
;
_journal_issue 26
_journal_name_full 'Dalton transactions (Cambridge, England : 2003)'
_journal_page_first 8047
_journal_page_last 8059
_journal_paper_doi 10.1039/c2dt30464c
_journal_volume 41
_journal_year 2012
_chemical_absolute_configuration ad
_chemical_formula_moiety 'C18 H18 Cl2 N5 O Ru, C H2 Cl2, Cl O4'
_chemical_formula_sum 'C19 H20 Cl5 N5 O5 Ru'
_chemical_formula_weight 676.72
_chemical_name_systematic
;
?
;
_space_group_IT_number 4
_symmetry_cell_setting monoclinic
_symmetry_space_group_name_Hall 'P 2yb'
_symmetry_space_group_name_H-M 'P 1 21 1'
_atom_sites_solution_hydrogens geom
_atom_sites_solution_primary direct
_atom_sites_solution_secondary difmap
_audit_creation_method SHELXL-97
_cell_angle_alpha 90.00
_cell_angle_beta 110.935(8)
_cell_angle_gamma 90.00
_cell_formula_units_Z 2
_cell_length_a 9.75460(10)
_cell_length_b 13.7776(2)
_cell_length_c 9.9353(7)
_cell_measurement_reflns_used 14168
_cell_measurement_temperature 85(2)
_cell_measurement_theta_max 67.80
_cell_measurement_theta_min 3.20
_cell_volume 1247.11(11)
_computing_cell_refinement 'CrystalClear-SM Expert 7.0r5'
_computing_data_collection 'CrystalClear-SM Expert 7.0r5 (Rigaku, (2010)'
_computing_data_reduction 'CrystalClear-SM Expert 7.0r5'
_computing_molecular_graphics 'Bruker SHELXTL'
_computing_publication_material 'Bruker SHELXTL'
_computing_structure_refinement 'SHELXL-97 (Sheldrick, 2008)'
_computing_structure_solution 'SHELXS-97 (Sheldrick, 2008)'
_diffrn_ambient_temperature 85(2)
_diffrn_measured_fraction_theta_full 0.943
_diffrn_measured_fraction_theta_max 0.943
_diffrn_measurement_device_type 'Saturn 944+ CCD Area Detector'
_diffrn_measurement_method 'omega scans'
_diffrn_radiation_monochromator graphite
_diffrn_radiation_source 'micro-focus rotating anode'
_diffrn_radiation_type CuK\a
_diffrn_radiation_wavelength 1.54187
_diffrn_reflns_av_R_equivalents 0.0343
_diffrn_reflns_av_sigmaI/netI 0.0345
_diffrn_reflns_limit_h_max 11
_diffrn_reflns_limit_h_min -11
_diffrn_reflns_limit_k_max 16
_diffrn_reflns_limit_k_min -15
_diffrn_reflns_limit_l_max 11
_diffrn_reflns_limit_l_min -11
_diffrn_reflns_number 16404
_diffrn_reflns_theta_full 67.82
_diffrn_reflns_theta_max 67.82
_diffrn_reflns_theta_min 4.77
_exptl_absorpt_coefficient_mu 10.393
_exptl_absorpt_correction_T_max 0.5744
_exptl_absorpt_correction_T_min 0.2083
_exptl_absorpt_correction_type multi-scan
_exptl_absorpt_process_details
;
Jacobson, R. (1998) Private Communication
;
_exptl_crystal_colour brown
_exptl_crystal_density_diffrn 1.802
_exptl_crystal_density_method 'not measured'
_exptl_crystal_description needle
_exptl_crystal_F_000 676
_exptl_crystal_size_max 0.22
_exptl_crystal_size_mid 0.10
_exptl_crystal_size_min 0.06
_refine_diff_density_max 0.412
_refine_diff_density_min -0.468
_refine_diff_density_rms 0.057
_refine_ls_abs_structure_details 'Flack H D (1983), Acta Cryst. A39, 876-881'
_refine_ls_abs_structure_Flack -0.009(5)
_refine_ls_extinction_coef 0.00047(8)
_refine_ls_extinction_expression Fc^*^=kFc[1+0.001xFc^2^\l^3^/sin(2\q)]^-1/4^
_refine_ls_extinction_method SHELXL
_refine_ls_goodness_of_fit_ref 1.050
_refine_ls_hydrogen_treatment constr
_refine_ls_matrix_type full
_refine_ls_number_parameters 317
_refine_ls_number_reflns 3946
_refine_ls_number_restraints 1
_refine_ls_restrained_S_all 1.050
_refine_ls_R_factor_all 0.0175
_refine_ls_R_factor_gt 0.0174
_refine_ls_shift/su_max 0.001
_refine_ls_shift/su_mean 0.000
_refine_ls_structure_factor_coef Fsqd
_refine_ls_weighting_details 'calc w=1/[\s^2^(Fo^2^)+(0.0153P)^2^+0.0000P] where P=(Fo^2^+2Fc^2^)/3'
_refine_ls_weighting_scheme calc
_refine_ls_wR_factor_gt 0.0405
_refine_ls_wR_factor_ref 0.0406
_reflns_number_gt 3898
_reflns_number_total 3946
_reflns_threshold_expression >2sigma(I)
_cod_data_source_file c2dt30464c.txt
_cod_data_source_block am375
_cod_original_sg_symbol_H-M P2(1)
_cod_database_code 7019479

loop_
_symmetry_equiv_pos_as_xyz
'x, y, z'
'-x, y+1/2, -z'

loop_
_atom_site_label
_atom_site_type_symbol
_atom_site_fract_x
_atom_site_fract_y
_atom_site_fract_z
_atom_site_U_iso_or_equiv
_atom_site_adp_type
_atom_site_occupancy
_atom_site_symmetry_multiplicity
_atom_site_calc_flag
_atom_site_refinement_flags
Ru1 Ru 0.962699(17) -0.112741(12) 0.849183(16) 0.01035(6) Uani 1 1 d .
Cl1 Cl 0.87255(7) -0.21376(5) 0.99306(6) 0.01480(14) Uani 1 1 d .
Cl2 Cl 1.13970(6) -0.23166(5) 0.85550(6) 0.01742(14) Uani 1 1 d .
Cl3 Cl 0.27275(8) 0.82328(5) 0.43368(7) 0.02677(17) Uani 1 1 d .
Cl4 Cl 0.46562(7) 0.75640(6) 0.71550(7) 0.03107(17) Uani 1 1 d .
Cl5 Cl 0.21483(6) 0.46480(4) 0.62886(5) 0.01296(13) Uani 1 1 d .
O1 O 0.7462(2) -0.20776(14) 0.60754(18) 0.0200(4) Uani 1 1 d .
O2 O 0.28504(19) 0.48820(14) 0.52729(17) 0.0198(4) Uani 1 1 d .
O3 O 0.1356(2) 0.54760(14) 0.64889(19) 0.0241(4) Uani 1 1 d .
O4 O 0.32638(18) 0.43849(14) 0.76469(17) 0.0192(4) Uani 1 1 d .
O5 O 0.11671(17) 0.38378(17) 0.57540(16) 0.0228(4) Uani 1 1 d .
N1 N 0.8332(2) -0.16479(16) 0.6966(2) 0.0126(5) Uani 1 1 d .
N2 N 1.0460(2) -0.01200(16) 0.7453(2) 0.0126(5) Uani 1 1 d .
N3 N 0.8380(2) 0.00821(15) 0.87321(19) 0.0104(4) Uani 1 1 d .
N4 N 1.1063(2) -0.04939(16) 1.0399(2) 0.0113(4) Uani 1 1 d .
N5 N 0.5610(2) 0.14894(15) 0.7381(2) 0.0146(5) Uani 1 1 d .
C1 C 1.1447(3) -0.0308(2) 0.6820(2) 0.0142(5) Uani 1 1 d .
H1A H 1.1793 -0.0953 0.6826 0.017 Uiso 1 1 calc R
C2 C 1.1962(3) 0.0411(2) 0.6167(2) 0.0158(6) Uani 1 1 d .
H2B H 1.2660 0.0264 0.5731 0.019 Uiso 1 1 calc R
C3 C 1.1457(3) 0.1354(2) 0.6148(2) 0.0161(6) Uani 1 1 d .
H3B H 1.1798 0.1859 0.5697 0.019 Uiso 1 1 calc R
C4 C 1.0446(3) 0.1546(2) 0.6800(2) 0.0150(6) Uani 1 1 d .
H4B H 1.0090 0.2187 0.6808 0.018 Uiso 1 1 calc R
C5 C 0.9959(3) 0.07978(19) 0.7439(2) 0.0118(5) Uani 1 1 d .
C6 C 0.8842(3) 0.09777(19) 0.8122(3) 0.0138(5) Uani 1 1 d .
H6A H 0.7960 0.1270 0.7394 0.017 Uiso 1 1 calc R
H6B H 0.9245 0.1457 0.8908 0.017 Uiso 1 1 calc R
C7 C 0.8773(3) 0.0202(2) 1.0332(2) 0.0113(5) Uani 1 1 d .
H7A H 0.8431 0.0841 1.0543 0.014 Uiso 1 1 calc R
H7B H 0.8296 -0.0311 1.0708 0.014 Uiso 1 1 calc R
C8 C 1.0409(3) 0.01306(18) 1.1034(3) 0.0123(5) Uani 1 1 d .
C9 C 1.1212(3) 0.0656(2) 1.2251(3) 0.0150(6) Uani 1 1 d .
H9A H 1.0736 0.1086 1.2691 0.018 Uiso 1 1 calc R
C10 C 1.2729(3) 0.0542(2) 1.2812(2) 0.0155(6) Uani 1 1 d .
H10A H 1.3304 0.0898 1.3639 0.019 Uiso 1 1 calc R
C11 C 1.3391(3) -0.0094(2) 1.2159(3) 0.0174(6) Uani 1 1 d .
H11A H 1.4426 -0.0178 1.2532 0.021 Uiso 1 1 calc R
C12 C 1.2538(3) -0.0606(2) 1.0961(3) 0.0149(5) Uani 1 1 d .
H12A H 1.2996 -0.1048 1.0519 0.018 Uiso 1 1 calc R
C13 C 0.6747(3) -0.0094(2) 0.8016(2) 0.0129(5) Uani 1 1 d .
H13A H 0.6511 -0.0176 0.6967 0.015 Uiso 1 1 calc R
H13B H 0.6492 -0.0707 0.8391 0.015 Uiso 1 1 calc R
C14 C 0.5819(3) 0.07149(19) 0.8257(2) 0.0121(5) Uani 1 1 d .
C15 C 0.5227(3) 0.0648(2) 0.9342(2) 0.0145(6) Uani 1 1 d .
H15A H 0.5375 0.0085 0.9927 0.017 Uiso 1 1 calc R
C16 C 0.4415(3) 0.1426(2) 0.9546(3) 0.0181(6) Uani 1 1 d .
H16A H 0.3988 0.1399 1.0267 0.022 Uiso 1 1 calc R
C17 C 0.4238(3) 0.2239(2) 0.8686(3) 0.0170(6) Uani 1 1 d .
H17A H 0.3712 0.2788 0.8823 0.020 Uiso 1 1 calc R
C18 C 0.4843(3) 0.2239(2) 0.7619(3) 0.0166(6) Uani 1 1 d .
H18A H 0.4710 0.2797 0.7024 0.020 Uiso 1 1 calc R
C19 C 0.3146(3) 0.7276(2) 0.5588(3) 0.0277(7) Uani 1 1 d .
H19A H 0.3373 0.6686 0.5139 0.033 Uiso 1 1 calc R
H19B H 0.2281 0.7136 0.5854 0.033 Uiso 1 1 calc R

loop_
_atom_site_aniso_label
_atom_site_aniso_U_11
_atom_site_aniso_U_22
_atom_site_aniso_U_33
_atom_site_aniso_U_23
_atom_site_aniso_U_13
_atom_site_aniso_U_12
Ru1 0.01177(9) 0.00937(10) 0.01102(9) 0.00068(8) 0.00541(7) 0.00047(9)
Cl1 0.0165(3) 0.0129(3) 0.0173(3) 0.0043(3) 0.0088(2) 0.0009(3)
Cl2 0.0188(3) 0.0127(3) 0.0245(3) 0.0016(3) 0.0123(3) 0.0042(3)
Cl3 0.0394(4) 0.0195(4) 0.0226(3) 0.0047(3) 0.0125(3) 0.0033(3)
Cl4 0.0258(3) 0.0397(5) 0.0225(3) -0.0018(3) 0.0023(3) -0.0032(3)
Cl5 0.0128(3) 0.0141(3) 0.0113(2) 0.0007(2) 0.0034(2) 0.0011(2)
O1 0.0259(10) 0.0177(11) 0.0157(9) -0.0037(8) 0.0066(8) -0.0054(9)
O2 0.0255(10) 0.0208(11) 0.0167(9) -0.0018(8) 0.0119(8) -0.0031(8)
O3 0.0251(10) 0.0214(11) 0.0282(10) 0.0021(9) 0.0124(9) 0.0110(9)
O4 0.0147(8) 0.0243(11) 0.0139(8) 0.0026(8) -0.0005(7) 0.0030(8)
O5 0.0220(9) 0.0241(10) 0.0216(8) -0.0027(10) 0.0070(7) -0.0119(10)
N1 0.0175(11) 0.0097(11) 0.0133(10) 0.0023(9) 0.0090(9) 0.0025(9)
N2 0.0123(10) 0.0153(13) 0.0104(9) -0.0020(9) 0.0043(8) -0.0027(9)
N3 0.0110(10) 0.0115(12) 0.0082(9) 0.0011(8) 0.0028(8) 0.0000(8)
N4 0.0112(10) 0.0114(12) 0.0122(9) 0.0047(9) 0.0052(8) 0.0008(9)
N5 0.0124(11) 0.0119(13) 0.0176(10) 0.0019(9) 0.0032(9) 0.0014(9)
C1 0.0118(12) 0.0193(16) 0.0118(11) -0.0018(11) 0.0046(10) 0.0003(11)
C2 0.0145(13) 0.0249(17) 0.0077(11) -0.0018(11) 0.0038(10) -0.0041(12)
C3 0.0169(13) 0.0198(16) 0.0095(11) 0.0015(11) 0.0023(10) -0.0073(12)
C4 0.0157(14) 0.0133(15) 0.0115(11) 0.0004(11) -0.0009(10) -0.0036(11)
C5 0.0120(12) 0.0138(15) 0.0065(11) 0.0001(10) -0.0004(10) -0.0020(11)
C6 0.0143(13) 0.0077(14) 0.0186(12) 0.0032(10) 0.0049(10) 0.0018(11)
C7 0.0131(12) 0.0121(15) 0.0088(11) -0.0014(10) 0.0041(10) 0.0005(11)
C8 0.0165(13) 0.0082(14) 0.0134(11) 0.0023(10) 0.0068(10) 0.0009(10)
C9 0.0173(13) 0.0137(15) 0.0153(12) 0.0009(10) 0.0075(11) -0.0021(11)
C10 0.0163(13) 0.0172(15) 0.0099(11) 0.0020(11) 0.0011(11) -0.0053(11)
C11 0.0123(13) 0.0209(15) 0.0184(12) 0.0082(12) 0.0050(10) 0.0019(11)
C12 0.0129(12) 0.0170(15) 0.0160(12) 0.0060(11) 0.0068(10) 0.0023(11)
C13 0.0100(12) 0.0157(14) 0.0114(11) -0.0007(10) 0.0019(10) -0.0008(10)
C14 0.0075(12) 0.0141(15) 0.0107(11) -0.0010(10) -0.0016(10) -0.0015(10)
C15 0.0143(13) 0.0156(15) 0.0123(12) 0.0019(10) 0.0029(10) 0.0000(11)
C16 0.0142(13) 0.0256(18) 0.0147(12) -0.0011(12) 0.0053(10) -0.0002(12)
C17 0.0129(12) 0.0162(16) 0.0192(13) -0.0045(11) 0.0024(11) 0.0003(11)
C18 0.0137(13) 0.0131(15) 0.0194(13) 0.0023(11) 0.0015(11) -0.0008(11)
C19 0.0354(17) 0.0203(17) 0.0206(14) 0.0037(12) 0.0017(13) -0.0052(13)

loop_
_atom_type_symbol
_atom_type_description
_atom_type_scat_dispersion_real
_atom_type_scat_dispersion_imag
_atom_type_scat_source
C C 0.0181 0.0091 'International Tables Vol C Tables 4.2.6.8 and 6.1.1.4'
H H 0.0000 0.0000 'International Tables Vol C Tables 4.2.6.8 and 6.1.1.4'
Cl Cl 0.3639 0.7018 'International Tables Vol C Tables 4.2.6.8 and 6.1.1.4'
N N 0.0311 0.0180 'International Tables Vol C Tables 4.2.6.8 and 6.1.1.4'
O O 0.0492 0.0322 'International Tables Vol C Tables 4.2.6.8 and 6.1.1.4'
Ru Ru 0.0552 3.2960 'International Tables Vol C Tables 4.2.6.8 and 6.1.1.4'

loop_
_geom_angle_atom_site_label_1
_geom_angle_atom_site_label_2
_geom_angle_atom_site_label_3
_geom_angle
N1 Ru1 N2 97.72(8)
N1 Ru1 N4 175.68(8)
N2 Ru1 N4 85.21(7)
N1 Ru1 N3 98.88(9)
N2 Ru1 N3 82.66(8)
N4 Ru1 N3 78.30(7)
N1 Ru1 Cl2 91.91(7)
N2 Ru1 Cl2 93.73(6)
N4 Ru1 Cl2 91.06(6)
N3 Ru1 Cl2 168.98(5)
N1 Ru1 Cl1 88.47(7)
N2 Ru1 Cl1 172.59(6)
N4 Ru1 Cl1 88.39(5)
N3 Ru1 Cl1 92.41(5)
Cl2 Ru1 Cl1 90.10(2)
O3 Cl5 O5 110.36(12)
O3 Cl5 O2 109.49(11)
O5 Cl5 O2 109.48(10)
O3 Cl5 O4 109.51(11)
O5 Cl5 O4 109.21(11)
O2 Cl5 O4 108.77(10)
O1 N1 Ru1 171.50(18)
C1 N2 C5 119.3(2)
C1 N2 Ru1 125.33(18)
C5 N2 Ru1 115.36(15)
C7 N3 C6 109.49(19)
C7 N3 C13 110.01(18)
C6 N3 C13 110.86(18)
C7 N3 Ru1 105.35(14)
C6 N3 Ru1 109.30(14)
C13 N3 Ru1 111.67(15)
C12 N4 C8 119.3(2)
C12 N4 Ru1 126.33(17)
C8 N4 Ru1 114.24(15)
C18 N5 C14 117.4(2)
N2 C1 C2 121.6(2)
C1 C2 C3 119.6(2)
C4 C3 C2 118.8(2)
C5 C4 C3 119.5(2)
N2 C5 C4 121.3(2)
N2 C5 C6 118.0(2)
C4 C5 C6 120.7(2)
C5 C6 N3 114.6(2)
C8 C7 N3 108.14(19)
N4 C8 C9 121.6(2)
N4 C8 C7 115.2(2)
C9 C8 C7 123.2(2)
C8 C9 C10 118.6(2)
C11 C10 C9 119.6(2)
C12 C11 C10 119.4(2)
N4 C12 C11 121.5(2)
C14 C13 N3 113.4(2)
N5 C14 C15 122.9(2)
N5 C14 C13 116.4(2)
C15 C14 C13 120.8(2)
C16 C15 C14 118.5(2)
C17 C16 C15 119.1(2)
C16 C17 C18 118.6(2)
N5 C18 C17 123.5(2)
Cl3 C19 Cl4 111.46(16)

loop_
_geom_bond_atom_site_label_1
_geom_bond_atom_site_label_2
_geom_bond_distance
Ru1 N1 1.743(2)
Ru1 N2 2.062(2)
Ru1 N4 2.102(2)
Ru1 N3 2.126(2)
Ru1 Cl2 2.3647(6)
Ru1 Cl1 2.3774(6)
Cl3 C19 1.756(3)
Cl4 C19 1.764(3)
Cl5 O3 1.4310(19)
Cl5 O5 1.443(2)
Cl5 O2 1.4441(18)
Cl5 O4 1.4447(17)
O1 N1 1.148(3)
N2 C1 1.350(3)
N2 C5 1.354(3)
N3 C7 1.505(3)
N3 C6 1.512(3)
N3 C13 1.514(3)
N4 C12 1.353(3)
N4 C8 1.355(3)
N5 C18 1.344(3)
N5 C14 1.346(3)
C1 C2 1.375(4)
C2 C3 1.387(4)
C3 C4 1.385(4)
C4 C5 1.381(3)
C5 C6 1.496(3)
C7 C8 1.499(4)
C8 C9 1.386(4)
C9 C10 1.391(4)
C10 C11 1.381(4)
C11 C12 1.378(4)
C13 C14 1.509(4)
C14 C15 1.396(3)
C15 C16 1.390(4)
C16 C17 1.382(4)
C17 C18 1.386(4)
